data_4503009
loop_
_publ_author_name
'Nagaraja, C. M.'
'Haldar, Ritesh'
'Maji, Tapas Kumar'
'Rao, C. N. R.'

_publ_section_title
;
 Chiral Porous Metal--Organic Frameworks of Co(II) and Ni(II): Synthesis,
 Structure, Magnetic Properties, and CO2Uptake
;
_journal_issue 2
_journal_name_full 'Crystal Growth &amp; Design'
_journal_page_first 975
_journal_paper_doi 10.1021/cg201447c
_journal_volume 12
_journal_year 2012
_chemical_formula_moiety 'C10 H10 Co N O6'
_chemical_formula_sum 'C10 H10 Co N O6'
_chemical_formula_weight 299.12
_chemical_name_systematic
;
 ?
;
_space_group_IT_number 18
_symmetry_cell_setting orthorhombic
_symmetry_space_group_name_Hall 'P 2 2ab'
_symmetry_space_group_name_H-M 'P 21 21 2'
_atom_sites_solution_hydrogens geom
_atom_sites_solution_primary direct
_atom_sites_solution_secondary difmap
_audit_creation_method SHELXL-97
_cell_angle_alpha 90.00
_cell_angle_beta 90.00
_cell_angle_gamma 90.00
_cell_formula_units_Z 4
_cell_length_a 27.1331(9)
_cell_length_b 6.7002(2)
_cell_length_c 7.6817(3)
_cell_measurement_temperature 293(2)
_cell_volume 1396.51(8)
_computing_cell_refinement 'Bruker SMART'
_computing_data_collection 'Bruker SMART'
_computing_data_reduction 'Bruker SAINT'
_computing_molecular_graphics 'Bruker SHELXTL'
_computing_publication_material 'Bruker SHELXTL'
_computing_structure_refinement 'SHELXL-97 (Sheldrick, 1997)'
_computing_structure_solution 'SHELXS-97 (Sheldrick, 1990)'
_diffrn_ambient_temperature 293(2)
_diffrn_measured_fraction_theta_full 1.000
_diffrn_measured_fraction_theta_max 1.000
_diffrn_radiation_monochromator graphite
_diffrn_radiation_source 'fine-focus sealed tube'
_diffrn_radiation_type MoK\a
_diffrn_radiation_wavelength 0.71073
_diffrn_reflns_av_R_equivalents 0.0815
_diffrn_reflns_av_sigmaI/netI 0.0624
_diffrn_reflns_limit_h_max 32
_diffrn_reflns_limit_h_min -33
_diffrn_reflns_limit_k_max 8
_diffrn_reflns_limit_k_min -8
_diffrn_reflns_limit_l_max 5
_diffrn_reflns_limit_l_min -9
_diffrn_reflns_number 13273
_diffrn_reflns_theta_full 25.67
_diffrn_reflns_theta_max 25.67
_diffrn_reflns_theta_min 1.50
_exptl_absorpt_coefficient_mu 1.244
_exptl_absorpt_correction_T_max 0.9625
_exptl_absorpt_correction_T_min 0.77072
_exptl_absorpt_correction_type empirical
_exptl_absorpt_process_details sadabs
_exptl_crystal_colour red
_exptl_crystal_density_diffrn 1.413
_exptl_crystal_density_method 'not measured'
_exptl_crystal_description Reactangular
_exptl_crystal_F_000 600
_exptl_crystal_size_max 0.42
_exptl_crystal_size_mid 0.36
_exptl_crystal_size_min 0.21
_refine_diff_density_max 1.208
_refine_diff_density_min -0.664
_refine_diff_density_rms 0.277
_refine_ls_abs_structure_details 'Flack H D (1983), Acta Cryst. A39, 876-881'
_refine_ls_abs_structure_Flack -0.05(8)
_refine_ls_extinction_method none
_refine_ls_goodness_of_fit_ref 1.121
_refine_ls_hydrogen_treatment noref
_refine_ls_matrix_type full
_refine_ls_number_parameters 160
_refine_ls_number_reflns 2659
_refine_ls_number_restraints 0
_refine_ls_restrained_S_all 1.121
_refine_ls_R_factor_all 0.1019
_refine_ls_R_factor_gt 0.0626
_refine_ls_shift/su_max 0.000
_refine_ls_shift/su_mean 0.000
_refine_ls_structure_factor_coef Fsqd
_refine_ls_weighting_details 'calc w=1/[\s^2^(Fo^2^)+(0.1243P)^2^+0.1681P] where P=(Fo^2^+2Fc^2^)/3'
_refine_ls_weighting_scheme calc
_refine_ls_wR_factor_gt 0.1905
_refine_ls_wR_factor_ref 0.2165
_reflns_number_gt 1802
_reflns_number_total 2659
_reflns_threshold_expression >2sigma(I)
_cod_data_source_file cg201447c_si_002.cif
_cod_data_source_block Compound3
_cod_depositor_comments
;
The following automatic conversions were performed:

'_symmetry_cell_setting' value 'Orthorhombic' changed to
'orthorhombic' according to
/home/saulius/struct/CIF-dictionaries/cif_core.dic dictionary named
'cif_core.dic' version 2.4.1 from 2010-06-29.

Automatic conversion script
Id: cif_fix_values 1715 2011-07-08 13:25:40Z adriana 
;
_cod_original_sg_symbol_H-M P21212
_cod_database_code 4503009

loop_
_symmetry_equiv_pos_as_xyz
'x, y, z'
'-x, -y, z'
'x+1/2, -y+1/2, -z'
'-x+1/2, y+1/2, -z'

loop_
_atom_site_label
_atom_site_type_symbol
_atom_site_fract_x
_atom_site_fract_y
_atom_site_fract_z
_atom_site_U_iso_or_equiv
_atom_site_adp_type
_atom_site_occupancy
_atom_site_symmetry_multiplicity
_atom_site_calc_flag
_atom_site_refinement_flags
Co1 Co 0.71742(3) 0.99587(15) 0.75034(12) 0.0308(3) Uani 1 1 d .
O4 O 0.6870(2) 0.7777(9) -0.0781(7) 0.0374(14) Uani 1 1 d .
O5 O 0.70800(19) 0.3758(8) 0.2184(7) 0.0370(13) Uani 1 1 d .
O3 O 0.7564(2) 0.6435(9) 0.0245(7) 0.0392(14) Uani 1 1 d .
O2 O 0.7479(2) 0.7103(9) 0.3998(7) 0.0431(15) Uani 1 1 d .
O1 O 0.6861(2) 0.8416(9) 0.5511(7) 0.0408(15) Uani 1 1 d .
N1 N 0.6519(2) 1.1695(9) 0.7683(9) 0.0395(15) Uani 1 1 d .
C8 C 0.6106(3) 1.4840(13) 0.7253(10) 0.0434(19) Uani 1 1 d .
H8 H 0.6126 1.6163 0.6895 0.052 Uiso 1 1 calc R
C3 C 0.6805(3) 0.5422(12) 0.1503(9) 0.036(2) Uani 1 1 d .
H3 H 0.6513 0.4896 0.0904 0.043 Uiso 1 1 calc R
C1 C 0.7028(3) 0.7468(13) 0.4251(11) 0.040(2) Uani 1 1 d .
C7 C 0.5670(3) 1.4061(13) 0.7854(14) 0.053(3) Uani 1 1 d .
C6 C 0.5666(4) 1.2059(15) 0.8428(19) 0.080(4) Uani 1 1 d .
H6 H 0.5376 1.1479 0.8834 0.096 Uiso 1 1 calc R
C2 C 0.6629(3) 0.6703(13) 0.3024(10) 0.039(2) Uani 1 1 d .
H2A H 0.6454 0.7844 0.2557 0.047 Uiso 1 1 calc R
H2B H 0.6395 0.5929 0.3701 0.047 Uiso 1 1 calc R
C9 C 0.6519(3) 1.3593(12) 0.7193(10) 0.041(2) Uani 1 1 d .
H9 H 0.6813 1.4130 0.6783 0.049 Uiso 1 1 calc R
C4 C 0.7099(3) 0.6666(12) 0.0204(10) 0.0344(18) Uani 1 1 d .
C5 C 0.6104(3) 1.0966(16) 0.8373(15) 0.063(3) Uani 1 1 d .
H5 H 0.6107 0.9682 0.8833 0.076 Uiso 1 1 calc R
C10 C 0.5229(3) 1.5316(16) 0.7845(13) 0.058(3) Uani 1 1 d .
H10 H 0.5278 1.6690 0.7838 0.069 Uiso 1 1 calc R
O1W O 0.5000 1.0000 1.46(2) 0.87(9) Uiso 1 2 d S
O1WA O 0.5226(14) 0.878(6) 1.324(6) 0.221(16) Uiso 0.50 1 d P

loop_
_atom_site_aniso_label
_atom_site_aniso_U_11
_atom_site_aniso_U_22
_atom_site_aniso_U_33
_atom_site_aniso_U_23
_atom_site_aniso_U_13
_atom_site_aniso_U_12
Co1 0.0306(5) 0.0338(5) 0.0278(5) -0.0015(7) 0.0000(4) 0.0013(4)
O4 0.040(4) 0.041(3) 0.031(3) 0.001(3) -0.004(3) -0.003(3)
O5 0.034(3) 0.041(3) 0.035(3) 0.000(2) 0.000(2) -0.002(2)
O3 0.035(3) 0.046(3) 0.036(3) 0.005(3) -0.001(2) 0.002(3)
O2 0.035(4) 0.049(4) 0.046(3) -0.014(3) -0.005(3) 0.003(3)
O1 0.044(4) 0.048(3) 0.030(3) -0.010(3) 0.002(3) -0.005(3)
N1 0.040(4) 0.031(3) 0.048(4) -0.001(4) -0.004(4) 0.003(3)
C8 0.043(4) 0.044(4) 0.044(5) -0.009(5) -0.002(4) 0.008(4)
C3 0.038(5) 0.045(5) 0.025(4) 0.001(3) -0.005(3) -0.005(4)
C1 0.049(6) 0.034(4) 0.039(5) 0.001(4) -0.003(4) 0.000(4)
C7 0.041(5) 0.044(5) 0.073(7) -0.003(5) 0.003(5) 0.010(4)
C6 0.058(7) 0.042(6) 0.140(11) 0.024(7) 0.034(7) 0.013(5)
C2 0.029(4) 0.050(5) 0.038(4) -0.009(4) -0.006(3) 0.001(4)
C9 0.040(4) 0.042(4) 0.041(5) -0.001(4) -0.005(4) 0.001(4)
C4 0.038(5) 0.032(4) 0.033(4) -0.003(4) -0.004(4) -0.004(4)
C5 0.041(6) 0.054(6) 0.095(8) 0.015(6) 0.022(6) -0.003(5)
C10 0.045(5) 0.058(6) 0.070(6) -0.005(6) 0.001(4) 0.011(5)

loop_
_atom_type_symbol
_atom_type_description
_atom_type_scat_dispersion_real
_atom_type_scat_dispersion_imag
_atom_type_scat_source
C C 0.0033 0.0016 'International Tables Vol C Tables 4.2.6.8 and 6.1.1.4'
H H 0.0000 0.0000 'International Tables Vol C Tables 4.2.6.8 and 6.1.1.4'
N N 0.0061 0.0033 'International Tables Vol C Tables 4.2.6.8 and 6.1.1.4'
O O 0.0106 0.0060 'International Tables Vol C Tables 4.2.6.8 and 6.1.1.4'
Co Co 0.3494 0.9721 'International Tables Vol C Tables 4.2.6.8 and 6.1.1.4'

loop_
_geom_angle_atom_site_label_1
_geom_angle_atom_site_label_2
_geom_angle_atom_site_label_3
_geom_angle
_geom_angle_site_symmetry_1
_geom_angle_site_symmetry_3
O1 Co1 O2 97.1(2) . 4_656
O1 Co1 O3 173.6(2) . 4_656
O2 Co1 O3 88.8(3) 4_656 4_656
O1 Co1 N1 88.7(2) . .
O2 Co1 N1 92.1(2) 4_656 .
O3 Co1 N1 88.4(2) 4_656 .
O1 Co1 O4 87.4(2) . 1_556
O2 Co1 O4 174.8(2) 4_656 1_556
O3 Co1 O4 86.9(2) 4_656 1_556
N1 Co1 O4 90.6(2) . 1_556
O1 Co1 O5 106.4(2) . 4_656
O2 Co1 O5 84.0(2) 4_656 4_656
O3 Co1 O5 76.8(2) 4_656 4_656
N1 Co1 O5 164.7(2) . 4_656
O4 Co1 O5 92.2(2) 1_556 4_656
C4 O4 Co1 126.8(6) . 1_554
C3 O5 Co1 103.6(4) . 4_646
C4 O3 Co1 114.2(5) . 4_646
C1 O2 Co1 131.4(6) . 4_646
C1 O1 Co1 133.9(6) . .
C9 N1 C5 117.5(7) . .
C9 N1 Co1 120.5(6) . .
C5 N1 Co1 122.0(6) . .
C7 C8 C9 118.3(8) . .
O5 C3 C4 112.9(6) . .
O5 C3 C2 108.6(6) . .
C4 C3 C2 110.9(6) . .
O1 C1 O2 124.9(8) . .
O1 C1 C2 113.2(8) . .
O2 C1 C2 121.8(8) . .
C8 C7 C6 118.3(9) . .
C8 C7 C10 119.0(8) . .
C6 C7 C10 122.7(9) . .
C5 C6 C7 118.8(10) . .
C1 C2 C3 116.2(7) . .
N1 C9 C8 124.4(8) . .
O4 C4 O3 126.1(7) . .
O4 C4 C3 118.0(7) . .
O3 C4 C3 115.9(7) . .
N1 C5 C6 122.5(9) . .
C10 C10 C7 126.1(12) 2_685 .
O1WA O1W O1WA 90(10) 2_675 .

loop_
_geom_bond_atom_site_label_1
_geom_bond_atom_site_label_2
_geom_bond_distance
_geom_bond_site_symmetry_2
Co1 O1 2.033(5) .
Co1 O2 2.068(6) 4_656
Co1 O3 2.116(5) 4_656
Co1 N1 2.128(6) .
Co1 O4 2.134(6) 1_556
Co1 O5 2.191(5) 4_656
O4 C4 1.230(9) .
O4 Co1 2.134(6) 1_554
O5 C3 1.440(9) .
O5 Co1 2.191(5) 4_646
O3 C4 1.272(10) .
O3 Co1 2.116(5) 4_646
O2 C1 1.263(10) .
O2 Co1 2.068(6) 4_646
O1 C1 1.243(10) .
N1 C9 1.326(10) .
N1 C5 1.338(11) .
C8 C7 1.372(13) .
C8 C9 1.398(11) .
C3 C4 1.526(10) .
C3 C2 1.526(10) .
C1 C2 1.524(11) .
C7 C6 1.412(13) .
C7 C10 1.462(12) .
C6 C5 1.397(14) .
C10 C10 1.315(19) 2_685
O1W O1WA 1.44(10) 2_675
O1W O1WA 1.44(10) .
